data_2012277
loop_
_publ_author_name
'Bogdanovi\'c, Goran A.'
'Leovac, Vukadin M.'
'Novakovi\'c, Sladjana B.'
'\<Ce\<sljevi\'c, Valerija I.'
'Spasojevi\'c-de Bir\'e, Anne'

_publ_section_title
;Transition metal complexes with thiosemicarbazide-based ligands. XLII.
 Bis(<i>S</i>-methylisothiosemicarbazido-<i>N</i>^1^,<i>N</i>^4^)bis(pyrazole-<i>N</i>^2^)nickel(II)
 diiodide
;
_journal_issue 10
_journal_name_full 'Acta Crystallographica Section C'
_journal_page_first 1138
_journal_page_last 1140
_journal_paper_doi 10.1107/S010827010100991X
_journal_volume 57
_journal_year 2001
_chemical_formula_iupac '[Ni (C2 H7 N3 S)2 (C3 H4 N2)2] I2'
_chemical_formula_moiety 'C10 H22 N10 Ni S2, 2(I)'
_chemical_formula_sum 'C10 H22 I2 N10 Ni S2'
_chemical_formula_weight 659.0
_chemical_name_systematic
;
bis(S-methylisothiosemicarbazide-N^1^,N^4^)-bis(pyrazole-N^2^)-
nickel(II) iodide
;
_space_group_IT_number 2
_symmetry_cell_setting triclinic
_symmetry_space_group_name_Hall '-P 1'
_symmetry_space_group_name_H-M 'P -1'
_cell_angle_alpha 102.92(3)
_cell_angle_beta 92.43(2)
_cell_angle_gamma 112.05(2)
_cell_formula_units_Z 1
_cell_length_a 7.911(3)
_cell_length_b 8.798(3)
_cell_length_c 8.819(2)
_cell_measurement_reflns_used 25
_cell_measurement_temperature 293(3)
_cell_measurement_theta_max 17.58
_cell_measurement_theta_min 13.17
_cell_volume 549.1(3)
_computing_cell_refinement 'CAD-4 Software'
_computing_data_collection 'CAD-4 Software (Enraf-Nonius, 1989)'
_computing_data_reduction 'CAD-4 EXPRESS (Enraf-Nonius, 1994)'
_computing_molecular_graphics 'ORTEPIII (Burnett & Johnson, 1996)'
_computing_publication_material 'SHELXL97 and PARST (Nardelli, 1995)'
_computing_structure_refinement 'SHELXL97 (Sheldrick, 1997)'
_computing_structure_solution 'SHELXS97 (Sheldrick, 1997)'
_diffrn_ambient_temperature 293(3)
_diffrn_measured_fraction_theta_full .999
_diffrn_measured_fraction_theta_max .999
_diffrn_measurement_device 'Enraf-Nonius CAD-4'
_diffrn_measurement_method \w/2\q
_diffrn_radiation_monochromator graphite
_diffrn_radiation_source 'fine-focus sealed tube'
_diffrn_radiation_type MoK\a
_diffrn_radiation_wavelength .71073
_diffrn_reflns_av_R_equivalents .0137
_diffrn_reflns_av_sigmaI/netI .0181
_diffrn_reflns_limit_h_max 10
_diffrn_reflns_limit_h_min 0
_diffrn_reflns_limit_k_max 10
_diffrn_reflns_limit_k_min -11
_diffrn_reflns_limit_l_max 11
_diffrn_reflns_limit_l_min -11
_diffrn_reflns_number 2556
_diffrn_reflns_theta_full 26.97
_diffrn_reflns_theta_max 26.97
_diffrn_reflns_theta_min 2.39
_diffrn_standards_decay_% 0
_diffrn_standards_interval_time 60
_diffrn_standards_number 2
_exptl_absorpt_coefficient_mu 3.901
_exptl_absorpt_correction_T_max .4689
_exptl_absorpt_correction_T_min .3612
_exptl_absorpt_correction_type gaussian
_exptl_absorpt_process_details '(Spek, 1990)'
_exptl_crystal_colour violet
_exptl_crystal_density_diffrn 1.993
_exptl_crystal_density_method 'not measured'
_exptl_crystal_description prismatic
_exptl_crystal_F_000 318
_exptl_crystal_size_max .36
_exptl_crystal_size_mid .29
_exptl_crystal_size_min .25
_refine_diff_density_max 1.485
_refine_diff_density_min -1.071
_refine_ls_extinction_method none
_refine_ls_goodness_of_fit_ref 1.113
_refine_ls_hydrogen_treatment mixed
_refine_ls_matrix_type full
_refine_ls_number_parameters 135
_refine_ls_number_reflns 2378
_refine_ls_number_restraints 0
_refine_ls_restrained_S_all 1.113
_refine_ls_R_factor_all .0401
_refine_ls_R_factor_gt .0345
_refine_ls_shift/esd_mean .000
_refine_ls_shift/su_max <0.001
_refine_ls_structure_factor_coef Fsqd
_refine_ls_weighting_details 'calc w = 1/[\s^2^(Fo^2^)+(0.0564P)^2^+0.5270P] where P = (Fo^2^+2Fc^2^)/3'
_refine_ls_weighting_scheme calc
_refine_ls_wR_factor_all .0919
_refine_ls_wR_factor_ref .0953
_reflns_number_gt 2119
_reflns_number_total 2378
_reflns_observed_criterion I>2\s(I)
_cod_data_source_file na1529.cif
_cod_data_source_block III
_cod_database_code 2012277
_cod_database_fobs_code 2012277

loop_
_symmetry_equiv_pos_as_xyz
'x, y, z'
'-x, -y, -z'

loop_
_atom_site_label
_atom_site_fract_x
_atom_site_fract_y
_atom_site_fract_z
_atom_site_U_iso_or_equiv
_atom_site_adp_type
_atom_site_calc_flag
_atom_site_refinement_flags
_atom_site_occupancy
_atom_site_disorder_assembly
_atom_site_disorder_group
_atom_site_type_symbol
Ni .5000 .0000 .5000 .02522(15) Uani d S 1 . . Ni
I .19744(4) -.57364(3) .31790(4) .05072(13) Uani d . 1 . . I
S .11687(14) .21452(14) .75518(13) .0437(2) Uani d . 1 . . S
N1 .2381(4) -.1630(4) .5372(4) .0326(6) Uani d . 1 . . N
N2 .1582(5) -.0600(4) .6254(4) .0410(8) Uani d . 1 . . N
N3 .3887(4) .1724(4) .5883(4) .0300(6) Uani d . 1 . . N
N4 .3890(4) -.0296(4) .2669(4) .0344(6) Uani d . 1 . . N
N5 .3362(5) .0825(5) .2208(4) .0399(7) Uani d . 1 . . N
C1 .2385(4) .1088(4) .6454(4) .0287(6) Uani d . 1 . . C
C2 .2670(8) .4321(6) .7893(7) .0682(15) Uani d . 1 . . C
C3 .2598(7) .0282(6) .0706(5) .0484(10) Uani d . 1 . . C
C4 .2619(7) -.1281(7) .0136(5) .0501(10) Uani d . 1 . . C
C5 .3420(6) -.1589(5) .1400(5) .0411(8) Uani d . 1 . . C
H2A .2122 .5020 .8496 .102 Uiso calc R 1 . . H
H2B .2872 .4599 .6906 .102 Uiso calc R 1 . . H
H2C .3825 .4517 .8463 .102 Uiso calc R 1 . . H
H3 .2138 .0862 .0154 .058 Uiso calc R 1 . . H
H4 .2192 -.1985 -.0877 .060 Uiso calc R 1 . . H
H5 .3604 -.2580 .1364 .049 Uiso calc R 1 . . H
H1N1 .236(6) -.237(6) .586(5) .036(11) Uiso d . 1 . . H
H1N2 .065(7) -.096(6) .655(5) .039(12) Uiso d . 1 . . H
H1N3 .435(6) .290(6) .613(5) .035(11) Uiso d . 1 . . H
H1N5 .343(7) .163(7) .276(6) .040(13) Uiso d . 1 . . H
H2N1 .166(10) -.247(9) .453(8) .08(2) Uiso d . 1 . . H

loop_
_atom_site_aniso_label
_atom_site_aniso_U_11
_atom_site_aniso_U_22
_atom_site_aniso_U_33
_atom_site_aniso_U_12
_atom_site_aniso_U_13
_atom_site_aniso_U_23
Ni .0212(3) .0231(3) .0317(3) .0091(2) .0033(2) .0071(2)
I .04079(18) .02786(17) .0788(2) .00839(12) .01312(14) .01298(13)
S .0402(5) .0467(6) .0504(6) .0252(4) .0156(4) .0089(4)
N1 .0285(14) .0245(14) .0435(17) .0089(12) .0079(12) .0084(13)
N2 .0311(16) .0307(16) .060(2) .0085(13) .0211(15) .0122(14)
N3 .0262(13) .0247(14) .0390(15) .0102(11) .0067(11) .0073(11)
N4 .0342(15) .0356(16) .0369(15) .0168(13) .0029(12) .0110(12)
N5 .0457(19) .0383(19) .0419(18) .0215(15) .0043(14) .0144(15)
C1 .0261(15) .0340(17) .0281(15) .0150(13) .0016(12) .0070(13)
C2 .068(3) .042(3) .086(4) .028(2) .010(3) -.010(2)
C3 .050(2) .061(3) .044(2) .026(2) .0041(18) .026(2)
C4 .052(2) .064(3) .033(2) .024(2) .0000(17) .0092(18)
C5 .046(2) .038(2) .042(2) .0207(17) .0027(16) .0072(15)

loop_
_atom_type_symbol
_atom_type_description
_atom_type_scat_dispersion_real
_atom_type_scat_dispersion_imag
_atom_type_scat_source
C C .0033 .0016 'International Tables Vol C Tables 4.2.6.8 and 6.1.1.4'
H H .0000 .0000 'International Tables Vol C Tables 4.2.6.8 and 6.1.1.4'
N N .0061 .0033 'International Tables Vol C Tables 4.2.6.8 and 6.1.1.4'
S S .1246 .1234 'International Tables Vol C Tables 4.2.6.8 and 6.1.1.4'
Ni Ni .3393 1.1124 'International Tables Vol C Tables 4.2.6.8 and 6.1.1.4'
I I -.4742 1.8119 'International Tables Vol C Tables 4.2.6.8 and 6.1.1.4'

loop_
_geom_angle_atom_site_label_1
_geom_angle_atom_site_label_2
_geom_angle_atom_site_label_3
_geom_angle_site_symmetry_1
_geom_angle_site_symmetry_3
_geom_angle
_geom_angle_publ_flag
C1 N3 Ni . . 113.8(2) yes
N3 Ni N3 2_656 . 180.0 no
N3 Ni N1 2_656 2_656 79.00(12) no
N3 Ni N1 . 2_656 101.00(12) no
N3 Ni N1 2_656 . 101.00(12) no
N3 Ni N1 . . 79.00(12) yes
N1 Ni N1 2_656 . 180.0 no
N3 Ni N4 2_656 2_656 91.49(12) no
N3 Ni N4 . 2_656 88.51(12) no
N1 Ni N4 2_656 2_656 89.57(13) no
N1 Ni N4 . 2_656 90.43(13) no
N3 Ni N4 2_656 . 88.51(12) no
N3 Ni N4 . . 91.49(12) no
N1 Ni N4 2_656 . 90.43(13) no
N1 Ni N4 . . 89.57(13) no
N4 Ni N4 2_656 . 180.0 no
C3 N5 N4 . . 112.5(4) no
C5 N4 N5 . . 104.2(3) no
C5 N4 Ni . . 131.0(3) no
N5 N4 Ni . . 124.5(3) no
N3 C1 N2 . . 119.4(3) yes
N3 C1 S . . 128.6(3) no
N2 C1 S . . 111.9(3) no
C1 S C2 . . 102.8(2) no
N5 C3 C4 . . 107.0(4) no
N4 C5 C4 . . 111.6(4) no
C3 C4 C5 . . 104.6(4) no
C1 N2 N1 . . 118.7(3) yes
N2 N1 Ni . . 107.4(2) yes
S C2 H2A . . 109.5 ?
S C2 H2B . . 109.5 ?
H2A C2 H2B . . 109.5 ?
S C2 H2C . . 109.5 ?
H2A C2 H2C . . 109.5 ?
H2B C2 H2C . . 109.5 ?
C1 N3 H1N3 . . 112(3) ?
Ni N3 H1N3 . . 132(3) ?
C3 N5 H1N5 . . 125(4) ?
N4 N5 H1N5 . . 123(4) ?
N5 C3 H3 . . 126.5 ?
C4 C3 H3 . . 126.5 ?
N4 C5 H5 . . 124.2 ?
C4 C5 H5 . . 124.2 ?
C3 C4 H4 . . 127.7 ?
C5 C4 H4 . . 127.7 ?
C1 N2 H1N2 . . 118(4) ?
N1 N2 H1N2 . . 123(4) ?
N2 N1 H1N1 . . 107(3) ?
Ni N1 H1N1 . . 117(3) ?
N2 N1 H2N1 . . 118(4) ?
Ni N1 H2N1 . . 117(4) ?
H1N1 N1 H2N1 . . 90(5) ?

loop_
_geom_bond_atom_site_label_1
_geom_bond_atom_site_label_2
_geom_bond_site_symmetry_2
_geom_bond_distance
_geom_bond_publ_flag
Ni N1 2_656 2.120(3) no
Ni N1 . 2.120(3) yes
Ni N3 . 2.053(3) yes
Ni N3 2_656 2.053(3) no
Ni N4 2_656 2.122(3) no
Ni N4 . 2.122(3) yes
C1 N2 . 1.343(5) yes
C1 S . 1.754(3) yes
C2 S . 1.780(6) yes
C3 C4 . 1.361(7) no
C4 C5 . 1.387(6) no
N1 N2 . 1.407(4) no
N3 C1 . 1.287(4) yes
N4 C5 . 1.328(5) yes
N4 N5 . 1.337(4) yes
N5 C3 . 1.334(6) yes
C2 H2A . .9600 ?
C2 H2B . .9600 ?
C2 H2C . .9600 ?
N3 H1N3 . .92(5) ?
N5 H1N5 . .75(5) ?
C3 H3 . .9300 ?
C5 H5 . .9300 ?
C4 H4 . .9300 ?
N2 H1N2 . .77(5) ?
N1 H1N1 . .85(5) ?
N1 H2N1 . .91(7) ?

loop_
_geom_hbond_atom_site_label_D
_geom_hbond_atom_site_label_H
_geom_hbond_atom_site_label_A
_geom_hbond_site_symmetry_A
_geom_hbond_distance_DH
_geom_hbond_distance_HA
_geom_hbond_distance_DA
_geom_hbond_angle_DHA
_geom_hbond_publ_flag
N2 H1N2 I 2_546 .77(5) 2.94(5) 3.548(4) 138(4) yes
N3 H1N3 I 2_656 .92(5) 2.96(5) 3.695(3) 137(3) yes
N5 H1N5 I 1_565 .75(5) 2.91(5) 3.536(4) 143(5) yes
N1 H2N1 I . .91(7) 2.96(7) 3.585(3) 128(5) yes
